data_7701214
loop_
_publ_author_name
'Fowler, Jonathan M.'
'Britton, Edward'
'Pask, Christopher M.'
'Willans, Charlotte E.'
'Hardie, Michaele J.'

_publ_section_title
;
 Cyclotriveratrylene-tethered trinuclear palladium(ii)-NHC complexes;
 reversal of site selectivity in Suzuki-Miyaura reactions.
;
_journal_issue 39
_journal_name_full 'Dalton transactions (Cambridge, England : 2003)'
_journal_page_first 14687
_journal_page_last 14695
_journal_paper_doi 10.1039/c9dt03400e
_journal_volume 48
_journal_year 2019
_chemical_formula_moiety 'C66 H60 Cl3 I6 N9 O6 Pd3, C5 H12, C5 H10, 0.5(C H2 Cl2), 2.5(O)'
_chemical_formula_sum 'C76.5 H90 Cl4 I6 N9 O8.5 Pd3'
_chemical_formula_weight 2493.97
_chemical_name_systematic
;
tris-(3-chloropyridyl)(methyl(cyclotriguaiacylenyl)methylbenzimidazol-2-ylidene)palladium(II) iodide pentane dichloromethane clathrate
;
_space_group_crystal_system triclinic
_space_group_IT_number 2
_space_group_name_Hall '-P 1'
_space_group_name_H-M_alt 'P -1'
_symmetry_space_group_name_Hall '-P 1'
_symmetry_space_group_name_H-M 'P -1'
_atom_sites_solution_hydrogens geom
_audit_creation_date 2018-12-20
_audit_creation_method
;
Olex2 1.2
(compiled 2018.05.29 svn.r3508 for OlexSys, GUI svn.r5506)
;
_audit_update_record
;
2019-03-25 deposited with the CCDC.    2019-09-16 downloaded from the CCDC.
;
_cell_angle_alpha 104.839(4)
_cell_angle_beta 111.072(4)
_cell_angle_gamma 98.298(3)
_cell_formula_units_Z 2
_cell_length_a 15.6946(6)
_cell_length_b 15.8484(8)
_cell_length_c 21.6110(10)
_cell_measurement_reflns_used 7270
_cell_measurement_temperature 100.01(10)
_cell_measurement_theta_max 73.3880
_cell_measurement_theta_min 3.7440
_cell_volume 4679.2(4)
_computing_cell_refinement 'CrysAlisPro 1.171.38.43b (Rigaku OD, 2015)'
_computing_data_collection 'CrysAlisPro 1.171.38.43b (Rigaku OD, 2015)'
_computing_data_reduction 'CrysAlisPro 1.171.38.43b (Rigaku OD, 2015)'
_computing_molecular_graphics 'Olex2 (Dolomanov et al., 2009)'
_computing_publication_material 'Olex2 (Dolomanov et al., 2009)'
_computing_structure_refinement 'ShelXL (Sheldrick, 2015)'
_diffrn_ambient_environment N~2~
_diffrn_ambient_temperature 100.01(10)
_diffrn_detector 'CCD plate'
_diffrn_detector_area_resol_mean 5.3095
_diffrn_detector_type Atlas
_diffrn_measured_fraction_theta_full 0.853
_diffrn_measured_fraction_theta_max 0.853
_diffrn_measurement_details
;
List of Runs (angles in degrees, time in seconds):

  # Type    Start    End  Width  t~exp~   \w     \q     \k     \f   Frames
#--------------------------------------------------------------------------
  1  \w    -75.00 -48.00   1.00   18.50    --  -38.50 -57.00 -90.00   27
  2  \w   -107.00 -81.00   1.00   18.50    --  -38.50 -57.00 -90.00   26
  3  \w    -23.00  30.00   1.00   18.50    --  -38.50  64.00 -47.43   53
  4  \w    -64.00 -33.00   1.00   18.50    --  -38.50  64.00 -85.37   31
  5  \w    -65.00 -25.00   1.00   18.50    --  -38.50  64.00 -47.43   40
  6  \w    -24.00  64.00   1.00   18.50    --   42.71 -57.00  90.00   88
  7  \w     25.00  70.00   1.00   18.50    --   42.71 -65.00   5.24   45
  8  \w     41.00 125.00   1.00   74.00    --  104.98 -30.00-150.00   84
  9  \w     72.00 115.00   1.00   74.00    --  104.98 -65.00 148.97   43
 10  \w     65.00 109.00   1.00   74.00    --  104.98 -65.00 108.39   44
 11  \w     70.00 120.00   1.00   74.00    --  104.98 -65.00 -14.74   50
 12  \w    149.00 175.00   1.00   74.00    --  104.98  45.00-150.00   26
 13  \w     84.00 178.00   1.00   74.00    --  104.98  30.00  30.00   94
 14  \w     36.00  96.00   1.00   74.00    --  104.98 -65.00  72.04   60
 15  \w     66.00  95.00   1.00   74.00    --  104.98 -65.00  36.62   29
;
_diffrn_measurement_device 'four-circle diffractometer'
_diffrn_measurement_device_type 'SuperNova, Dual, Cu at zero, Atlas'
_diffrn_measurement_method '\w scans'
_diffrn_orient_matrix_type 'CrysAlisPro convention (1999,Acta A55,543-557)'
_diffrn_orient_matrix_UB_11 -0.0300912000
_diffrn_orient_matrix_UB_12 -0.0646850000
_diffrn_orient_matrix_UB_13 0.0351978000
_diffrn_orient_matrix_UB_21 0.0965740000
_diffrn_orient_matrix_UB_22 0.0403394000
_diffrn_orient_matrix_UB_23 0.0636998000
_diffrn_orient_matrix_UB_31 -0.0404721000
_diffrn_orient_matrix_UB_32 0.0710030000
_diffrn_orient_matrix_UB_33 0.0355125000
_diffrn_radiation_monochromator mirror
_diffrn_radiation_probe x-ray
_diffrn_radiation_type CuK\a
_diffrn_radiation_wavelength 1.54184
_diffrn_reflns_av_R_equivalents 0.0356
_diffrn_reflns_av_unetI/netI 0.0570
_diffrn_reflns_Laue_measured_fraction_full 0.853
_diffrn_reflns_Laue_measured_fraction_max 0.853
_diffrn_reflns_limit_h_max 13
_diffrn_reflns_limit_h_min -16
_diffrn_reflns_limit_k_max 16
_diffrn_reflns_limit_k_min -13
_diffrn_reflns_limit_l_max 22
_diffrn_reflns_limit_l_min -22
_diffrn_reflns_number 16060
_diffrn_reflns_point_group_measured_fraction_full 0.853
_diffrn_reflns_point_group_measured_fraction_max 0.853
_diffrn_reflns_theta_full 54.242
_diffrn_reflns_theta_max 54.242
_diffrn_reflns_theta_min 3.115
_diffrn_source 'micro-focus sealed X-ray tube'
_diffrn_source_type 'SuperNova (Cu) X-ray Source'
_exptl_absorpt_coefficient_mu 21.621
_exptl_absorpt_correction_T_max 1.00000
_exptl_absorpt_correction_T_min 0.80315
_exptl_absorpt_correction_type multi-scan
_exptl_absorpt_process_details
;
CrysAlisPro 1.171.38.43b (Rigaku Oxford Diffraction, 2015)
Empirical absorption correction using spherical harmonics,
 implemented in SCALE3 ABSPACK scaling algorithm.
;
_exptl_crystal_density_diffrn 1.770
_exptl_crystal_description block
_exptl_crystal_F_000 2408
_exptl_crystal_size_max 0.11
_exptl_crystal_size_mid 0.08
_exptl_crystal_size_min 0.06
_refine_diff_density_max 2.016
_refine_diff_density_min -1.129
_refine_diff_density_rms 0.144
_refine_ls_extinction_method none
_refine_ls_goodness_of_fit_ref 1.019
_refine_ls_hydrogen_treatment constr
_refine_ls_matrix_type full
_refine_ls_number_parameters 934
_refine_ls_number_reflns 9748
_refine_ls_number_restraints 17
_refine_ls_restrained_S_all 1.019
_refine_ls_R_factor_all 0.0707
_refine_ls_R_factor_gt 0.0533
_refine_ls_shift/su_max 0.003
_refine_ls_shift/su_mean 0.000
_refine_ls_structure_factor_coef Fsqd
_refine_ls_weighting_details 'w=1/[\s^2^(Fo^2^)+(0.0802P)^2^+26.2373P] where P=(Fo^2^+2Fc^2^)/3'
_refine_ls_weighting_scheme calc
_refine_ls_wR_factor_gt 0.1380
_refine_ls_wR_factor_ref 0.1505
_reflns_Friedel_coverage 0.000
_reflns_number_gt 7663
_reflns_number_total 9748
_reflns_threshold_expression 'I > 2\s(I)'
_cod_data_source_file c9dt03400e2.cif
_cod_data_source_block jf2333
_cod_depositor_comments 'Adding full bibliography for 7701214--7701219.cif.'
_cod_original_formula_sum 'C76.50 H90 Cl4 I6 N9 O8.50 Pd3'
_cod_database_code 7701214
_shelx_shelxl_version_number 2014/7
_shelx_space_group_comment
;
The symmetry employed for this shelxl refinement is uniquely defined
by the following loop, which should always be used as a source of
symmetry information in preference to the above space-group names.
They are only intended as comments.
;
_reflns_odcompleteness_completeness 79.94
_reflns_odcompleteness_iscentric 1
_reflns_odcompleteness_theta 66.97
_olex2_refinement_description
;
1. Fixed Uiso
 At 1.2 times of:
  All C(H) groups, All C(H,H) groups
 At 1.5 times of:
  All C(H,H,H) groups
2. Shared sites
{C74, C74A}
3. Restrained distances
 C73-C72 = C76-C75
 1.51 with sigma of 0.01
 C75-C74 = C74-C73
 1.52 with sigma of 0.01
 C77-C78
 1.51 with sigma of 0.01
 C77-C74
 1.52 with sigma of 0.01
 C81-C80 = C81-C82
 1.52 with sigma of 0.01
 C82-C83 = C80-C79
 1.51 with sigma of 0.01
 Cl4-C67
 1.74 with sigma of 0.01
 Cl3-C64
 1.74 with sigma of 0.01
 Cl7-C85
 1.74 with sigma of 0.01
4. Restrained planarity
 Cl4, C67, C68, C69, C70, N10, C66
 with sigma of 0.05
5. Uiso/Uaniso restraints and constraints
Uiso(C66) = Uiso(C68) = Uiso(C69) = Uiso(C70) = Uiso(N10) = Uiso(C67)
Uiso(C74) = Uiso(C74A)
6. Others
 Fixed Sof: Cl3(0.75) N9(0.75) C65(0.75) H65(0.75) C64(0.75) C63(0.75)
 H63(0.75) C61(0.75) H61(0.75) C62(0.75) H62(0.75) C74(0.5) H74A(0.5) H74B(0.5)
 C72(0.4) H72A(0.4) H72B(0.4) H72C(0.4) C73(0.4) H73A(0.4) H73B(0.4) Cl4(0.25)
 C77(0.6) H77A(0.6) H77B(0.6) C78(0.6) H78A(0.6) H78B(0.6) H78C(0.6) C66(0.25)
 H66(0.25) N10(0.25) C70(0.25) H70(0.25) C69(0.25) H69(0.25) C68(0.25)
 H68(0.25) C67(0.25) Cl6(0.5) Cl7(0.5) C85(0.5) H85A(0.5) H85B(0.5) O8(0.5)
 O9(0.5) O10(0.5) C74A(0.5) H74C(0.5) H74D(0.5)
7.a Secondary CH2 refined with riding coordinates:
 C9(H9A,H9B), C42(H42A,H42B), C34(H34A,H34B), C71(H71A,H71B), C17(H17A,H17B),
 C25(H25A,H25B), C82(H82A,H82B), C81(H81A,H81B), C80(H80A,H80B), C74(H74A,H74B),
  C73(H73A,H73B), C77(H77A,H77B), C85(H85A,H85B), C74A(H74C,H74D)
7.b Me refined with riding coordinates:
 C72(H72A,H72B,H72C), C78(H78A,H78B,H78C)
7.c Aromatic/amide H refined with riding coordinates:
 C37(H37), C40(H40), C11(H11), C19(H19), C22(H22), C14(H14), C29(H29),
 C48(H48), C30(H30), C60(H60), C32(H32), C7(H7), C31(H31), C46(H46), C45(H45),
 C59(H59), C4(H4), C47(H47), C5(H5), C56(H56), C6(H6), C55(H55), C51(H51),
 C53(H53), C58(H58), C54(H54), C65(H65), C63(H63), C61(H61), C62(H62), C66(H66),
  C70(H70), C69(H69), C68(H68)
7.d Fitted hexagon refined as free rotating group:
 C66(N10,C70,C69,C68,C67)
7.e Idealised Me refined as rotating group:
 C27(H27A,H27B,H27C), C41(H41A,H41B,H41C), C50(H50A,H50B,H50C), C2(H2A,H2B,
 H2C), C24(H24A,H24B,H24C), C16(H16A,H16B,H16C), C83(H83A,H83B,H83C), C79(H79A,
 H79B,H79C), C76(H76A,H76B,H76C)
;
_olex2_submission_special_instructions 'No special instructions were received'
_oxdiff_exptl_absorpt_empirical_details
;
Empirical correction (ABSPACK) includes:
- Absorption correction using spherical harmonics
- Frame scaling
;
_oxdiff_exptl_absorpt_empirical_full_max 1.924
_oxdiff_exptl_absorpt_empirical_full_min 0.569

loop_
_space_group_symop_operation_xyz
'x, y, z'
'-x, -y, -z'

loop_
_atom_site_label
_atom_site_type_symbol
_atom_site_fract_x
_atom_site_fract_y
_atom_site_fract_z
_atom_site_U_iso_or_equiv
_atom_site_adp_type
_atom_site_occupancy
_atom_site_site_symmetry_order
_atom_site_calc_flag
_atom_site_refinement_flags_posn
_atom_site_refinement_flags_occupancy
_atom_site_disorder_assembly
_atom_site_disorder_group
I3 I 0.21513(5) 0.06311(5) 0.36684(4) 0.0347(2) Uani 1 1 d . . . .
I4 I 0.11961(6) -0.28535(5) 0.28077(5) 0.0427(2) Uani 1 1 d . . . .
Pd2 Pd 0.18045(5) -0.11108(6) 0.32990(4) 0.0283(2) Uani 1 1 d . . . .
I1 I 0.25493(5) 0.19635(6) 0.86529(4) 0.0472(3) Uani 1 1 d . . . .
I6 I 0.72588(6) 0.59587(6) 0.77895(5) 0.0495(3) Uani 1 1 d . . . .
Pd3 Pd 0.84917(6) 0.59914(6) 0.72500(5) 0.0382(3) Uani 1 1 d . . . .
Pd1 Pd 0.35632(6) 0.14211(7) 0.96390(5) 0.0447(3) Uani 1 1 d . . . .
I2 I 0.46430(7) 0.11244(8) 1.07446(5) 0.0638(3) Uani 1 1 d . . . .
I5 I 0.96825(6) 0.60474(7) 0.66732(6) 0.0656(3) Uani 1 1 d . . . .
Cl1 Cl -0.0020(3) -0.1043(4) 0.7790(3) 0.109(2) Uani 1 1 d . . . .
Cl2 Cl 0.3119(6) -0.0559(6) 0.1235(4) 0.148(3) Uani 1 1 d . . . .
O5 O 0.2709(5) -0.1094(5) 0.5566(4) 0.0291(19) Uani 1 1 d . . . .
O3 O 0.6984(5) 0.3127(5) 0.5691(4) 0.031(2) Uani 1 1 d . . . .
O1 O 0.6319(5) 0.2579(5) 0.9438(4) 0.0294(19) Uani 1 1 d . . . .
O4 O 0.5710(5) 0.1721(5) 0.4755(4) 0.036(2) Uani 1 1 d . . . .
O2 O 0.7527(5) 0.3491(6) 0.9130(4) 0.043(2) Uani 1 1 d . . . .
O6 O 0.2917(6) -0.0765(6) 0.6839(4) 0.041(2) Uani 1 1 d . . . .
N1 N 0.5261(6) 0.2863(7) 0.9982(5) 0.034(3) Uani 1 1 d . . . .
N7 N 0.7179(6) 0.4688(6) 0.5870(5) 0.031(2) Uani 1 1 d . . . .
N5 N 0.1428(6) -0.1204(6) 0.4517(5) 0.027(2) Uani 1 1 d . . . .
N4 N 0.0200(6) -0.1029(6) 0.3744(5) 0.032(3) Uani 1 1 d . . . .
C35 C 0.4449(7) 0.2441(7) 0.5873(6) 0.026(3) Uani 1 1 d . . . .
C37 C 0.6031(7) 0.3394(7) 0.6357(6) 0.026(3) Uani 1 1 d . . . .
H37 H 0.6518 0.3897 0.6716 0.031 Uiso 1 1 calc R . . .
N8 N 0.6991(7) 0.6022(7) 0.5941(6) 0.040(3) Uani 1 1 d . . . .
N2 N 0.4323(6) 0.3388(7) 1.0410(5) 0.039(3) Uani 1 1 d . . . .
C38 C 0.6174(7) 0.2918(7) 0.5808(6) 0.023(3) Uani 1 1 d . . . .
C39 C 0.5480(7) 0.2167(8) 0.5282(6) 0.027(3) Uani 1 1 d . . . .
C36 C 0.5159(7) 0.3149(7) 0.6402(6) 0.026(3) Uani 1 1 d . . . .
C21 C 0.2940(7) -0.0187(8) 0.5949(6) 0.028(3) Uani 1 1 d . . . .
N6 N 0.2729(6) -0.1135(7) 0.2792(5) 0.037(3) Uani 1 1 d . . . .
C40 C 0.4639(7) 0.1933(8) 0.5318(6) 0.030(3) Uani 1 1 d . . . .
H40 H 0.4165 0.1418 0.4963 0.036 Uiso 1 1 calc R . . .
C18 C 0.3379(7) 0.1590(8) 0.6824(6) 0.029(3) Uani 1 1 d . . . .
C23 C 0.3298(7) 0.1425(8) 0.6137(6) 0.030(3) Uani 1 1 d . . . .
C33 C -0.0046(7) -0.1098(8) 0.4276(6) 0.031(3) Uani 1 1 d . . . .
C8 C 0.5678(8) 0.3790(8) 1.0327(6) 0.033(3) Uani 1 1 d . . . .
C49 C 0.6512(8) 0.4606(8) 0.5203(7) 0.036(3) Uani 1 1 d . . . .
C10 C 0.5954(7) 0.2832(8) 0.8849(6) 0.027(3) Uani 1 1 d . . . .
C20 C 0.3042(7) -0.0034(8) 0.6635(6) 0.032(3) Uani 1 1 d . . . .
C15 C 0.6604(7) 0.3318(8) 0.8680(6) 0.030(3) Uani 1 1 d . . . .
C44 C 0.6374(8) 0.5442(8) 0.5248(7) 0.036(3) Uani 1 1 d . . . .
C11 C 0.4976(7) 0.2623(7) 0.8408(6) 0.027(3) Uani 1 1 d . . . .
H11 H 0.4528 0.2304 0.8524 0.033 Uiso 1 1 calc R . . .
C19 C 0.3246(7) 0.0870(8) 0.7063(6) 0.030(3) Uani 1 1 d . . . .
H19 H 0.3295 0.0990 0.7530 0.036 Uiso 1 1 calc R . . .
C22 C 0.3068(6) 0.0518(7) 0.5693(6) 0.027(3) Uani 1 1 d . . . .
H22 H 0.3002 0.0393 0.5221 0.032 Uiso 1 1 calc R . . .
C27 C -0.0419(8) -0.0908(9) 0.3087(7) 0.041(3) Uani 1 1 d . . . .
H27A H -0.1052 -0.1315 0.2901 0.061 Uiso 1 1 calc GR . . .
H27B H -0.0151 -0.1048 0.2739 0.061 Uiso 1 1 calc GR . . .
H27C H -0.0462 -0.0280 0.3187 0.061 Uiso 1 1 calc GR . . .
C14 C 0.6284(8) 0.3586(8) 0.8111(6) 0.032(3) Uani 1 1 d . . . .
H14 H 0.6735 0.3926 0.8009 0.039 Uiso 1 1 calc R . . .
N3 N 0.2650(7) 0.0103(9) 0.9165(7) 0.058(3) Uani 1 1 d . . . .
C1 C 0.4428(8) 0.2611(9) 1.0038(6) 0.039(3) Uani 1 1 d . . . .
C43 C 0.7476(8) 0.5552(7) 0.6313(7) 0.032(3) Uani 1 1 d . . . .
C9 C 0.5702(8) 0.2199(8) 0.9693(7) 0.036(3) Uani 1 1 d . . . .
H9A H 0.6060 0.1968 1.0064 0.043 Uiso 1 1 calc R . . .
H9B H 0.5202 0.1682 0.9306 0.043 Uiso 1 1 calc R . . .
C42 C 0.7626(7) 0.3993(8) 0.6077(7) 0.035(3) Uani 1 1 d . . . .
H42A H 0.8201 0.4016 0.5985 0.043 Uiso 1 1 calc R . . .
H42B H 0.7816 0.4110 0.6587 0.043 Uiso 1 1 calc R . . .
C28 C 0.0738(7) -0.1240(7) 0.4785(6) 0.028(3) Uani 1 1 d . . . .
C34 C 0.3454(7) 0.2155(8) 0.5826(6) 0.030(3) Uani 1 1 d . . . .
H34A H 0.3303 0.2694 0.6070 0.036 Uiso 1 1 calc R . . .
H34B H 0.3003 0.1938 0.5325 0.036 Uiso 1 1 calc R . . .
C71 C 0.5034(8) 0.3722(7) 0.7048(6) 0.031(3) Uani 1 1 d . . . .
H71A H 0.5419 0.4351 0.7204 0.037 Uiso 1 1 calc R . . .
H71B H 0.4363 0.3736 0.6901 0.037 Uiso 1 1 calc R . . .
C12 C 0.4657(7) 0.2871(7) 0.7813(6) 0.029(3) Uani 1 1 d . . . .
C29 C 0.0722(8) -0.1353(8) 0.5392(6) 0.031(3) Uani 1 1 d . . . .
H29 H 0.1250 -0.1449 0.5730 0.037 Uiso 1 1 calc R . . .
C3 C 0.5072(8) 0.4118(10) 1.0586(6) 0.040(3) Uani 1 1 d . . . .
C48 C 0.6007(8) 0.3887(9) 0.4575(7) 0.041(3) Uani 1 1 d . . . .
H48 H 0.6102 0.3299 0.4527 0.049 Uiso 1 1 calc R . . .
C30 C -0.0104(8) -0.1319(9) 0.5486(7) 0.042(3) Uani 1 1 d . . . .
H30 H -0.0147 -0.1411 0.5892 0.050 Uiso 1 1 calc R . . .
C60 C 0.3547(8) -0.1298(9) 0.3103(7) 0.047(4) Uani 1 1 d . . . .
H60 H 0.3642 -0.1493 0.3498 0.057 Uiso 1 1 calc R . . .
C41 C 0.5028(8) 0.0946(9) 0.4232(7) 0.048(4) Uani 1 1 d . . . .
H41A H 0.5218 0.0751 0.3844 0.071 Uiso 1 1 calc GR . . .
H41B H 0.4415 0.1085 0.4056 0.071 Uiso 1 1 calc GR . . .
H41C H 0.4975 0.0460 0.4431 0.071 Uiso 1 1 calc GR . . .
C32 C -0.0860(7) -0.1054(9) 0.4384(7) 0.043(4) Uani 1 1 d . . . .
H32 H -0.1392 -0.0959 0.4048 0.051 Uiso 1 1 calc R . . .
C7 C 0.6527(8) 0.4350(9) 1.0416(6) 0.039(3) Uani 1 1 d . . . .
H7 H 0.6952 0.4124 1.0238 0.046 Uiso 1 1 calc R . . .
C17 C 0.3614(8) 0.2532(8) 0.7337(6) 0.036(3) Uani 1 1 d . . . .
H17A H 0.3428 0.2949 0.7073 0.043 Uiso 1 1 calc R . . .
H17B H 0.3248 0.2524 0.7626 0.043 Uiso 1 1 calc R . . .
C31 C -0.0872(8) -0.1153(9) 0.5001(7) 0.041(3) Uani 1 1 d . . . .
H31 H -0.1414 -0.1108 0.5095 0.049 Uiso 1 1 calc R . . .
C25 C 0.2367(7) -0.1370(8) 0.4824(6) 0.030(3) Uani 1 1 d . . . .
H25A H 0.2319 -0.2022 0.4636 0.035 Uiso 1 1 calc R . . .
H25B H 0.2815 -0.1031 0.4692 0.035 Uiso 1 1 calc R . . .
C13 C 0.5310(8) 0.3386(7) 0.7657(6) 0.029(3) Uani 1 1 d . . . .
C26 C 0.1088(7) -0.1097(7) 0.3869(6) 0.031(3) Uani 1 1 d . . . .
C46 C 0.5226(9) 0.4906(10) 0.4073(8) 0.048(4) Uani 1 1 d . . . .
H46 H 0.4775 0.4994 0.3679 0.058 Uiso 1 1 calc R . . .
C45 C 0.5749(9) 0.5637(9) 0.4701(7) 0.046(4) Uani 1 1 d . . . .
H45 H 0.5674 0.6231 0.4746 0.055 Uiso 1 1 calc R . . .
C59 C 0.4281(9) -0.1203(10) 0.2889(9) 0.055(4) Uani 1 1 d . . . .
H59 H 0.4867 -0.1304 0.3149 0.066 Uiso 1 1 calc R . . .
C4 C 0.5249(9) 0.5048(10) 1.0946(7) 0.049(4) Uani 1 1 d . . . .
H4 H 0.4816 0.5279 1.1111 0.058 Uiso 1 1 calc R . . .
C47 C 0.5373(9) 0.4064(9) 0.4033(7) 0.046(4) Uani 1 1 d . . . .
H47 H 0.5012 0.3579 0.3604 0.056 Uiso 1 1 calc R . . .
C5 C 0.6065(9) 0.5590(10) 1.1045(7) 0.053(4) Uani 1 1 d . . . .
H5 H 0.6218 0.6217 1.1298 0.064 Uiso 1 1 calc R . . .
C56 C 0.2589(11) -0.0901(12) 0.2223(8) 0.064(5) Uani 1 1 d . . . .
H56 H 0.2007 -0.0784 0.1977 0.076 Uiso 1 1 calc R . . .
C6 C 0.6693(9) 0.5262(10) 1.0786(8) 0.052(4) Uani 1 1 d . . . .
H6 H 0.7255 0.5675 1.0865 0.062 Uiso 1 1 calc R . . .
C50 C 0.7118(10) 0.7000(8) 0.6193(7) 0.049(4) Uani 1 1 d . . . .
H50A H 0.7339 0.7274 0.5900 0.074 Uiso 1 1 calc GR . . .
H50B H 0.7587 0.7256 0.6682 0.074 Uiso 1 1 calc GR . . .
H50C H 0.6514 0.7125 0.6163 0.074 Uiso 1 1 calc GR . . .
C2 C 0.3514(9) 0.3449(11) 1.0585(8) 0.058(4) Uani 1 1 d . . . .
H2A H 0.3188 0.3856 1.0375 0.087 Uiso 1 1 calc GR . . .
H2B H 0.3734 0.3687 1.1097 0.087 Uiso 1 1 calc GR . . .
H2C H 0.3077 0.2847 1.0401 0.087 Uiso 1 1 calc GR . . .
C57 C 0.3326(14) -0.0826(12) 0.1987(9) 0.068(5) Uani 1 1 d . . . .
C55 C 0.3011(9) -0.0625(10) 0.9128(7) 0.051(4) Uani 1 1 d . . . .
H55 H 0.3663 -0.0530 0.9410 0.061 Uiso 1 1 calc R . . .
C51 C 0.1692(10) -0.0047(13) 0.8770(10) 0.073(5) Uani 1 1 d . . . .
H51 H 0.1400 0.0438 0.8811 0.087 Uiso 1 1 calc R . . .
C24 C 0.3073(12) -0.0612(10) 0.7550(8) 0.063(4) Uani 1 1 d . . . .
H24A H 0.2868 -0.1187 0.7611 0.095 Uiso 1 1 calc GR . . .
H24B H 0.2711 -0.0197 0.7680 0.095 Uiso 1 1 calc GR . . .
H24C H 0.3749 -0.0344 0.7852 0.095 Uiso 1 1 calc GR . . .
C53 C 0.1518(12) -0.1653(12) 0.8280(11) 0.079(5) Uani 1 1 d . . . .
H53 H 0.1139 -0.2247 0.7990 0.095 Uiso 1 1 calc R . . .
C58 C 0.4164(12) -0.0978(10) 0.2336(11) 0.062(5) Uani 1 1 d . . . .
H58 H 0.4656 -0.0920 0.2179 0.075 Uiso 1 1 calc R . . .
C52 C 0.1139(11) -0.0944(13) 0.8296(10) 0.077(5) Uani 1 1 d . . . .
C54 C 0.2490(10) -0.1496(12) 0.8704(9) 0.067(5) Uani 1 1 d . . . .
H54 H 0.2780 -0.1983 0.8697 0.081 Uiso 1 1 calc R . . .
C16 C 0.8219(9) 0.3836(16) 0.8901(10) 0.097(8) Uani 1 1 d . . . .
H16A H 0.8127 0.3405 0.8452 0.145 Uiso 1 1 calc GR . . .
H16B H 0.8856 0.3921 0.9254 0.145 Uiso 1 1 calc GR . . .
H16C H 0.8145 0.4418 0.8841 0.145 Uiso 1 1 calc GR . . .
Cl3 Cl 1.1046(5) 0.8694(6) 0.9802(4) 0.125(3) Uani 0.75 1 d D P A 1
N9 N 0.9621(14) 0.6412(17) 0.8217(13) 0.049(5) Uani 0.75 1 d . P A 1
C65 C 0.9871(19) 0.723(2) 0.8648(16) 0.063(8) Uani 0.75 1 d . P A 1
H65 H 0.9483 0.7627 0.8533 0.075 Uiso 0.75 1 calc R P A 1
C64 C 1.0705(19) 0.7567(10) 0.9286(13) 0.083(10) Uani 0.75 1 d D P A 1
C63 C 1.1227(17) 0.701(3) 0.9499(15) 0.093(11) Uani 0.75 1 d . P A 1
H63 H 1.1756 0.7205 0.9941 0.112 Uiso 0.75 1 calc R P A 1
C61 C 1.0157(17) 0.5852(18) 0.8417(14) 0.080(9) Uani 0.75 1 d . P A 1
H61 H 0.9971 0.5243 0.8115 0.096 Uiso 0.75 1 calc R P A 1
C62 C 1.0947(17) 0.612(3) 0.903(2) 0.131(15) Uani 0.75 1 d . P A 1
H62 H 1.1310 0.5705 0.9140 0.157 Uiso 0.75 1 calc R P A 1
C82 C 0.0997(14) 0.3737(17) 0.6698(11) 0.115(8) Uiso 1 1 d D . . .
H82A H 0.0816 0.4314 0.6724 0.138 Uiso 1 1 calc R . . .
H82B H 0.0413 0.3235 0.6426 0.138 Uiso 1 1 calc R . . .
C81 C 0.1657(13) 0.3660(15) 0.6329(9) 0.096(6) Uiso 1 1 d D . . .
H81A H 0.1792 0.3060 0.6259 0.116 Uiso 1 1 calc R . . .
H81B H 0.2262 0.4132 0.6614 0.116 Uiso 1 1 calc R . . .
C80 C 0.1161(13) 0.3782(15) 0.5621(9) 0.100(7) Uiso 1 1 d D . . .
H80A H 0.0574 0.3288 0.5327 0.120 Uiso 1 1 calc R . . .
H80B H 0.0989 0.4365 0.5691 0.120 Uiso 1 1 calc R . . .
C83 C 0.1471(17) 0.3702(18) 0.7425(11) 0.128(9) Uiso 1 1 d D . . .
H83A H 0.1315 0.3077 0.7416 0.193 Uiso 1 1 calc GR . . .
H83B H 0.1251 0.4082 0.7739 0.193 Uiso 1 1 calc GR . . .
H83C H 0.2158 0.3925 0.7596 0.193 Uiso 1 1 calc GR . . .
C79 C 0.1823(16) 0.3765(18) 0.5261(13) 0.131(9) Uiso 1 1 d D . . .
H79A H 0.1541 0.3906 0.4827 0.197 Uiso 1 1 calc GR . . .
H79B H 0.1934 0.3163 0.5146 0.197 Uiso 1 1 calc GR . . .
H79C H 0.2426 0.4216 0.5574 0.197 Uiso 1 1 calc GR . . .
C76 C 0.1450(14) -0.3686(14) 0.5424(10) 0.097(6) Uiso 1 1 d D . . .
H76A H 0.1877 -0.3942 0.5239 0.146 Uiso 1 1 calc GR . . .
H76B H 0.1164 -0.3310 0.5156 0.146 Uiso 1 1 calc GR . . .
H76C H 0.0952 -0.4177 0.5381 0.146 Uiso 1 1 calc GR . . .
C75 C 0.1997(16) -0.3121(15) 0.6180(10) 0.119(8) Uiso 1 1 d D . . .
C74 C 0.2485(17) -0.3660(16) 0.6617(12) 0.122(8) Uiso 0.5 1 d D P B 2
H74A H 0.2740 -0.4061 0.6337 0.146 Uiso 0.5 1 calc R P B 2
H74B H 0.1996 -0.4055 0.6680 0.146 Uiso 0.5 1 calc R P B 2
C72 C 0.311(5) -0.367(5) 0.794(4) 0.17(3) Uiso 0.4 1 d D P B 1
H72A H 0.3009 -0.3418 0.8359 0.253 Uiso 0.4 1 calc R P B 1
H72B H 0.2953 -0.4328 0.7795 0.253 Uiso 0.4 1 calc R P B 1
H72C H 0.3780 -0.3436 0.8035 0.253 Uiso 0.4 1 calc R P B 1
C73 C 0.250(5) -0.339(5) 0.735(2) 0.16(3) Uiso 0.4 1 d D P B 1
H73A H 0.2655 -0.2717 0.7523 0.186 Uiso 0.4 1 calc R P B 1
H73B H 0.1836 -0.3602 0.7285 0.186 Uiso 0.4 1 calc R P B 1
Cl4 Cl 1.0929(13) 0.4822(13) 0.9251(10) 0.082(5) Uiso 0.25 1 d D P A 2
C77 C 0.328(3) -0.316(2) 0.7339(15) 0.125(14) Uiso 0.6 1 d D P B 2
H77A H 0.3794 -0.2783 0.7282 0.150 Uiso 0.6 1 calc R P B 2
H77B H 0.3044 -0.2743 0.7622 0.150 Uiso 0.6 1 calc R P B 2
C78 C 0.371(3) -0.375(3) 0.774(2) 0.122(14) Uiso 0.6 1 d D P B 2
H78A H 0.4212 -0.3375 0.8201 0.183 Uiso 0.6 1 calc R P B 2
H78B H 0.3213 -0.4116 0.7818 0.183 Uiso 0.6 1 calc R P B 2
H78C H 0.3964 -0.4156 0.7477 0.183 Uiso 0.6 1 calc R P B 2
C66 C 0.984(4) 0.562(4) 0.846(3) 0.072(14) Uiso 0.25 1 d . P A 2
H66 H 0.9516 0.5013 0.8149 0.086 Uiso 0.25 1 calc R P A 2
N10 N 0.953(5) 0.634(6) 0.828(4) 0.072(14) Uiso 0.25 1 d G P A 2
C70 C 1.000(7) 0.722(5) 0.873(6) 0.072(14) Uiso 0.25 1 d G P A 2
H70 H 0.9789 0.7709 0.8606 0.086 Uiso 0.25 1 calc R P A 2
C69 C 1.077(7) 0.738(2) 0.936(5) 0.072(14) Uiso 0.25 1 d G P A 2
H69 H 1.1093 0.7982 0.9663 0.086 Uiso 0.25 1 calc R P A 2
C68 C 1.108(5) 0.666(4) 0.953(3) 0.072(14) Uiso 0.25 1 d G P A 2
H68 H 1.1609 0.6770 0.9964 0.086 Uiso 0.25 1 calc R P A 2
C67 C 1.061(4) 0.578(3) 0.909(3) 0.072(14) Uiso 0.25 1 d DG P A 2
Cl6 Cl 0.7842(9) 0.8763(9) 0.8082(7) 0.114(4) Uiso 0.5 1 d . P . .
Cl7 Cl 0.8395(13) 0.8866(13) 0.9416(11) 0.172(6) Uiso 0.5 1 d D P . .
C85 C 0.740(3) 0.854(4) 0.862(2) 0.17(3) Uiso 0.5 1 d D P . .
H85A H 0.7079 0.7890 0.8467 0.202 Uiso 0.5 1 calc R P . .
H85B H 0.6938 0.8898 0.8664 0.202 Uiso 0.5 1 calc R P . .
O7 O 1.0031(7) 0.8616(7) 1.1273(6) 0.066(3) Uiso 1 1 d . . . .
O8 O 1.1047(14) 0.3955(14) 0.9742(11) 0.064(6) Uiso 0.5 1 d . P C 1
O9 O 0.6034(15) 0.8408(16) 0.7364(13) 0.075(6) Uiso 0.5 1 d . P D 1
O10 O 0.9191(18) 0.7052(19) 1.0188(15) 0.098(8) Uiso 0.5 1 d . P E 1
C74A C 0.2485(17) -0.3660(16) 0.6617(12) 0.122(8) Uiso 0.5 1 d . P B 1
H74C H 0.3145 -0.3573 0.6661 0.146 Uiso 0.5 1 calc R P B 1
H74D H 0.2159 -0.4311 0.6370 0.146 Uiso 0.5 1 calc R P B 1

loop_
_atom_site_aniso_label
_atom_site_aniso_U_11
_atom_site_aniso_U_22
_atom_site_aniso_U_33
_atom_site_aniso_U_23
_atom_site_aniso_U_13
_atom_site_aniso_U_12
I3 0.0265(4) 0.0303(4) 0.0354(4) 0.0029(3) 0.0079(3) 0.0006(3)
I4 0.0523(5) 0.0321(5) 0.0448(5) 0.0081(4) 0.0238(4) 0.0128(4)
Pd2 0.0229(4) 0.0307(5) 0.0269(5) 0.0059(4) 0.0083(4) 0.0067(4)
I1 0.0296(4) 0.0640(6) 0.0343(5) 0.0034(4) 0.0113(4) 0.0006(4)
I6 0.0424(5) 0.0473(5) 0.0385(5) -0.0021(4) 0.0121(4) -0.0052(4)
Pd3 0.0305(5) 0.0295(5) 0.0381(6) 0.0048(4) 0.0031(4) 0.0007(4)
Pd1 0.0286(5) 0.0558(7) 0.0387(6) 0.0058(5) 0.0133(5) -0.0019(5)
I2 0.0511(5) 0.0866(8) 0.0466(6) 0.0246(5) 0.0167(5) 0.0022(5)
I5 0.0372(5) 0.0680(7) 0.0677(7) 0.0001(5) 0.0186(5) -0.0065(5)
Cl1 0.046(2) 0.087(4) 0.148(5) 0.046(3) -0.006(3) -0.008(2)
Cl2 0.242(8) 0.196(7) 0.150(6) 0.133(6) 0.157(6) 0.138(7)
O5 0.027(4) 0.037(5) 0.024(4) 0.009(4) 0.009(4) 0.013(4)
O3 0.021(4) 0.027(5) 0.033(5) 0.001(4) 0.005(4) 0.001(4)
O1 0.028(4) 0.038(5) 0.021(4) 0.005(4) 0.011(4) 0.010(4)
O4 0.017(4) 0.037(5) 0.035(5) -0.008(4) 0.008(4) -0.001(4)
O2 0.019(4) 0.068(6) 0.026(5) 0.009(4) 0.001(4) 0.000(4)
O6 0.057(5) 0.041(5) 0.032(5) 0.012(4) 0.025(4) 0.013(4)
N1 0.021(5) 0.042(7) 0.022(5) -0.001(5) 0.002(5) 0.003(5)
N7 0.025(5) 0.022(6) 0.041(6) 0.007(5) 0.010(5) 0.005(4)
N5 0.018(5) 0.025(5) 0.033(6) 0.001(4) 0.012(5) 0.005(4)
N4 0.013(5) 0.029(6) 0.039(6) -0.001(5) 0.004(5) 0.005(4)
C35 0.016(5) 0.025(6) 0.025(7) 0.005(5) -0.002(5) 0.004(5)
C37 0.019(6) 0.026(6) 0.017(6) -0.003(5) -0.001(5) 0.004(5)
N8 0.045(6) 0.026(6) 0.039(6) 0.007(5) 0.012(5) 0.004(5)
N2 0.023(5) 0.050(7) 0.032(6) -0.004(5) 0.015(5) -0.001(5)
C38 0.013(5) 0.019(6) 0.032(7) 0.010(5) 0.003(5) 0.005(5)
C39 0.021(6) 0.032(7) 0.019(6) 0.002(5) 0.002(5) 0.010(6)
C36 0.023(6) 0.024(6) 0.017(6) 0.002(5) -0.003(5) 0.004(5)
C21 0.011(5) 0.031(7) 0.032(7) 0.000(6) 0.005(5) 0.001(5)
N6 0.029(5) 0.041(6) 0.035(6) 0.007(5) 0.010(5) 0.010(5)
C40 0.022(6) 0.029(7) 0.026(7) -0.001(5) 0.003(5) 0.005(5)
C18 0.013(5) 0.037(7) 0.025(7) -0.002(5) 0.006(5) 0.004(5)
C23 0.009(5) 0.038(7) 0.026(7) 0.001(5) -0.003(5) 0.003(5)
C33 0.021(6) 0.026(7) 0.033(7) -0.003(5) 0.008(6) -0.001(5)
C8 0.031(7) 0.041(8) 0.015(6) -0.004(5) 0.007(6) 0.004(6)
C49 0.028(6) 0.030(7) 0.041(8) 0.008(6) 0.006(6) 0.008(6)
C10 0.028(6) 0.033(7) 0.013(6) -0.005(5) 0.011(5) 0.007(5)
C20 0.017(6) 0.049(8) 0.015(6) -0.004(6) 0.000(5) 0.007(6)
C15 0.019(6) 0.035(7) 0.022(7) -0.010(5) 0.008(6) 0.003(5)
C44 0.034(7) 0.027(7) 0.038(8) 0.007(6) 0.010(6) 0.002(6)
C11 0.018(6) 0.027(7) 0.029(7) -0.006(5) 0.013(5) -0.002(5)
C19 0.018(5) 0.055(9) 0.017(6) 0.003(6) 0.011(5) 0.015(6)
C22 0.007(5) 0.034(7) 0.024(6) -0.006(5) 0.003(5) 0.003(5)
C27 0.019(6) 0.053(9) 0.032(7) 0.010(6) -0.005(6) 0.007(6)
C14 0.026(6) 0.042(8) 0.020(7) -0.003(5) 0.013(6) -0.002(6)
N3 0.033(6) 0.073(9) 0.054(8) 0.020(7) 0.010(6) 0.000(6)
C1 0.023(6) 0.062(10) 0.020(6) 0.001(6) 0.006(6) 0.006(6)
C43 0.029(6) 0.015(6) 0.052(8) 0.009(6) 0.020(6) 0.006(5)
C9 0.035(7) 0.037(8) 0.031(7) 0.004(6) 0.014(6) 0.006(6)
C42 0.020(6) 0.034(7) 0.040(7) 0.008(6) 0.004(6) 0.001(6)
C28 0.017(6) 0.019(6) 0.037(7) -0.003(5) 0.009(6) 0.001(5)
C34 0.024(6) 0.038(7) 0.019(6) -0.001(5) 0.007(5) 0.008(5)
C71 0.029(6) 0.019(6) 0.031(7) -0.005(5) 0.009(6) -0.002(5)
C12 0.023(6) 0.027(7) 0.022(7) -0.008(5) 0.005(5) 0.003(5)
C29 0.024(6) 0.028(7) 0.031(7) 0.001(5) 0.010(6) -0.003(5)
C3 0.025(6) 0.064(10) 0.016(6) -0.001(6) 0.005(6) 0.006(7)
C48 0.039(7) 0.030(7) 0.040(8) 0.000(6) 0.012(7) 0.001(6)
C30 0.033(7) 0.046(8) 0.040(8) 0.010(6) 0.017(7) 0.001(6)
C60 0.033(7) 0.053(9) 0.042(8) 0.005(7) 0.007(7) 0.012(7)
C41 0.020(6) 0.043(8) 0.048(9) -0.019(7) 0.005(6) 0.003(6)
C32 0.010(6) 0.050(9) 0.045(9) -0.006(7) 0.001(6) 0.002(5)
C7 0.031(7) 0.047(8) 0.029(7) -0.001(6) 0.012(6) 0.008(6)
C17 0.029(6) 0.047(8) 0.026(7) -0.002(6) 0.015(6) 0.010(6)
C31 0.015(6) 0.045(8) 0.051(9) -0.004(6) 0.016(6) 0.002(5)
C25 0.019(6) 0.039(7) 0.027(7) 0.005(5) 0.008(5) 0.013(5)
C13 0.031(6) 0.024(6) 0.022(6) -0.003(5) 0.010(6) 0.006(5)
C26 0.023(6) 0.024(6) 0.028(7) -0.003(5) 0.000(5) 0.000(5)
C46 0.039(7) 0.059(10) 0.045(9) 0.027(7) 0.010(7) 0.013(7)
C45 0.047(8) 0.044(9) 0.045(8) 0.024(7) 0.010(7) 0.013(7)
C59 0.030(8) 0.048(9) 0.062(11) -0.012(8) 0.016(8) 0.004(7)
C4 0.037(8) 0.058(10) 0.031(8) -0.014(7) 0.015(7) 0.003(7)
C47 0.037(7) 0.053(9) 0.033(8) 0.008(6) -0.001(6) 0.014(7)
C5 0.042(8) 0.052(9) 0.033(8) -0.012(7) 0.002(7) 0.002(7)
C56 0.065(10) 0.094(13) 0.056(10) 0.046(10) 0.033(9) 0.033(9)
C6 0.035(7) 0.057(10) 0.045(9) -0.002(7) 0.012(7) 0.002(7)
C50 0.066(9) 0.022(7) 0.050(9) 0.005(6) 0.017(8) 0.012(7)
C2 0.044(8) 0.079(11) 0.051(9) 0.011(8) 0.030(8) 0.009(8)
C57 0.111(14) 0.067(11) 0.055(10) 0.033(9) 0.059(11) 0.027(10)
C55 0.031(7) 0.063(10) 0.032(8) 0.010(7) -0.001(6) -0.019(8)
C51 0.039(9) 0.093(14) 0.082(13) 0.035(11) 0.022(9) 0.004(9)
C24 0.097(12) 0.055(10) 0.046(9) 0.020(7) 0.042(9) 0.008(9)
C53 0.073(12) 0.056(11) 0.101(15) 0.028(10) 0.034(11) 0.004(9)
C58 0.067(11) 0.040(9) 0.091(14) 0.000(9) 0.061(11) 0.017(8)
C52 0.041(9) 0.081(14) 0.082(13) 0.025(11) 0.010(9) -0.015(9)
C54 0.050(9) 0.082(13) 0.073(12) 0.039(10) 0.024(9) 0.006(9)
C16 0.024(8) 0.19(2) 0.063(12) 0.045(13) 0.010(8) -0.008(10)
Cl3 0.104(5) 0.139(7) 0.055(4) -0.018(4) 0.014(4) -0.054(5)
N9 0.041(10) 0.045(11) 0.044(11) 0.010(8) 0.007(8) 0.002(9)
C65 0.035(12) 0.11(2) 0.033(12) 0.022(12) 0.007(10) 0.003(12)
C64 0.040(13) 0.12(2) 0.039(14) 0.021(15) -0.016(11) -0.025(15)
C63 0.040(14) 0.15(3) 0.065(18) 0.054(19) -0.003(13) -0.022(18)
C61 0.072(17) 0.066(17) 0.069(16) 0.030(13) -0.011(15) 0.018(13)
C62 0.034(14) 0.18(4) 0.17(4) 0.12(3) -0.010(19) 0.024(19)

loop_
_atom_type_symbol
_atom_type_description
_atom_type_scat_dispersion_real
_atom_type_scat_dispersion_imag
_atom_type_scat_source
C C 0.0181 0.0091 'International Tables Vol C Tables 4.2.6.8 and 6.1.1.4'
H H 0.0000 0.0000 'International Tables Vol C Tables 4.2.6.8 and 6.1.1.4'
Cl Cl 0.3639 0.7018 'International Tables Vol C Tables 4.2.6.8 and 6.1.1.4'
I I -0.3257 6.8362 'International Tables Vol C Tables 4.2.6.8 and 6.1.1.4'
N N 0.0311 0.0180 'International Tables Vol C Tables 4.2.6.8 and 6.1.1.4'
O O 0.0492 0.0322 'International Tables Vol C Tables 4.2.6.8 and 6.1.1.4'
Pd Pd 0.1215 3.9337 'International Tables Vol C Tables 4.2.6.8 and 6.1.1.4'

loop_
_geom_angle_atom_site_label_1
_geom_angle_atom_site_label_2
_geom_angle_atom_site_label_3
_geom_angle
I4 Pd2 I3 171.13(4)
N6 Pd2 I3 92.0(3)
N6 Pd2 I4 91.6(3)
C26 Pd2 I3 89.0(3)
C26 Pd2 I4 88.5(3)
C26 Pd2 N6 172.6(4)
I6 Pd3 I5 177.73(5)
C43 Pd3 I6 90.1(4)
C43 Pd3 I5 88.2(4)
C43 Pd3 N9 176.3(8)
C43 Pd3 N10 174(2)
N9 Pd3 I6 93.1(7)
N9 Pd3 I5 88.7(7)
N10 Pd3 I6 87(2)
N10 Pd3 I5 95(2)
I2 Pd1 I1 171.51(6)
N3 Pd1 I1 92.5(3)
N3 Pd1 I2 94.9(3)
C1 Pd1 I1 87.0(4)
C1 Pd1 I2 85.9(4)
C1 Pd1 N3 177.0(5)
C21 O5 C25 119.5(9)
C38 O3 C42 118.9(9)
C10 O1 C9 119.7(9)
C39 O4 C41 116.8(9)
C15 O2 C16 116.0(11)
C20 O6 C24 117.9(10)
C8 N1 C9 126.0(10)
C1 N1 C8 111.0(10)
C1 N1 C9 122.3(10)
C49 N7 C42 127.3(9)
C43 N7 C49 111.3(9)
C43 N7 C42 120.9(9)
C28 N5 C25 126.2(10)
C26 N5 C28 111.4(9)
C26 N5 C25 122.0(10)
C33 N4 C27 125.6(9)
C26 N4 C33 112.4(10)
C26 N4 C27 122.0(11)
C36 C35 C40 118.4(10)
C36 C35 C34 125.0(11)
C40 C35 C34 116.6(9)
C38 C37 H37 119.9
C38 C37 C36 120.2(10)
C36 C37 H37 119.9
C44 N8 C50 124.2(10)
C43 N8 C44 110.5(10)
C43 N8 C50 125.3(10)
C1 N2 C3 111.2(10)
C1 N2 C2 124.3(11)
C3 N2 C2 124.5(11)
C37 C38 O3 125.1(9)
C37 C38 C39 121.2(10)
C39 C38 O3 113.8(11)
O4 C39 C38 116.2(10)
C40 C39 O4 124.9(10)
C40 C39 C38 119.0(11)
C35 C36 C37 119.7(11)
C35 C36 C71 122.3(10)
C37 C36 C71 118.0(9)
O5 C21 C20 113.1(11)
O5 C21 C22 125.0(11)
C20 C21 C22 121.9(11)
C60 N6 Pd2 117.7(10)
C60 N6 C56 117.4(13)
C56 N6 Pd2 124.5(9)
C35 C40 H40 119.3
C39 C40 C35 121.5(10)
C39 C40 H40 119.3
C23 C18 C17 123.1(12)
C19 C18 C23 119.7(11)
C19 C18 C17 117.2(11)
C18 C23 C22 119.0(12)
C18 C23 C34 124.3(10)
C22 C23 C34 116.6(11)
N4 C33 C28 106.9(10)
N4 C33 C32 132.9(12)
C32 C33 C28 120.2(13)
N1 C8 C7 131.6(12)
C3 C8 N1 105.9(11)
C3 C8 C7 122.4(12)
C44 C49 N7 106.1(10)
C44 C49 C48 119.9(12)
C48 C49 N7 134.1(11)
O1 C10 C15 116.9(9)
O1 C10 C11 124.5(11)
C15 C10 C11 118.6(11)
O6 C20 C21 117.6(10)
O6 C20 C19 125.0(11)
C21 C20 C19 117.5(12)
O2 C15 C10 114.9(11)
C14 C15 O2 125.8(11)
C14 C15 C10 119.3(10)
C49 C44 N8 106.4(10)
C49 C44 C45 123.8(12)
C45 C44 N8 129.8(12)
C10 C11 H11 119.1
C12 C11 C10 121.8(11)
C12 C11 H11 119.1
C18 C19 C20 122.1(12)
C18 C19 H19 118.9
C20 C19 H19 118.9
C21 C22 C23 119.8(12)
C21 C22 H22 120.1
C23 C22 H22 120.1
N4 C27 H27A 109.5
N4 C27 H27B 109.5
N4 C27 H27C 109.5
H27A C27 H27B 109.5
H27A C27 H27C 109.5
H27B C27 H27C 109.5
C15 C14 H14 118.3
C15 C14 C13 123.5(11)
C13 C14 H14 118.3
C55 N3 Pd1 120.1(8)
C55 N3 C51 117.6(13)
C51 N3 Pd1 121.1(12)
N1 C1 Pd1 127.6(9)
N2 C1 Pd1 127.5(9)
N2 C1 N1 104.8(11)
N7 C43 Pd3 125.0(8)
N8 C43 Pd3 129.1(8)
N8 C43 N7 105.7(10)
O1 C9 N1 111.9(10)
O1 C9 H9A 109.2
O1 C9 H9B 109.2
N1 C9 H9A 109.2
N1 C9 H9B 109.2
H9A C9 H9B 107.9
O3 C42 N7 109.8(8)
O3 C42 H42A 109.7
O3 C42 H42B 109.7
N7 C42 H42A 109.7
N7 C42 H42B 109.7
H42A C42 H42B 108.2
N5 C28 C33 104.1(11)
C29 C28 N5 133.7(10)
C29 C28 C33 122.2(11)
C35 C34 H34A 108.5
C35 C34 H34B 108.5
C23 C34 C35 115.2(9)
C23 C34 H34A 108.5
C23 C34 H34B 108.5
H34A C34 H34B 107.5
C36 C71 H71A 108.7
C36 C71 H71B 108.7
H71A C71 H71B 107.6
C13 C71 C36 114.4(9)
C13 C71 H71A 108.7
C13 C71 H71B 108.7
C11 C12 C17 117.7(11)
C11 C12 C13 119.5(10)
C13 C12 C17 122.8(11)
C28 C29 H29 121.6
C28 C29 C30 116.8(11)
C30 C29 H29 121.6
N2 C3 C4 131.2(12)
C8 C3 N2 107.1(11)
C8 C3 C4 121.7(12)
C49 C48 H48 121.5
C47 C48 C49 117.1(12)
C47 C48 H48 121.5
C29 C30 H30 119.1
C29 C30 C31 121.9(13)
C31 C30 H30 119.1
N6 C60 H60 118.0
N6 C60 C59 124.0(15)
C59 C60 H60 118.0
O4 C41 H41A 109.5
O4 C41 H41B 109.5
O4 C41 H41C 109.5
H41A C41 H41B 109.5
H41A C41 H41C 109.5
H41B C41 H41C 109.5
C33 C32 H32 121.1
C31 C32 C33 117.7(12)
C31 C32 H32 121.1
C8 C7 H7 122.7
C6 C7 C8 114.6(12)
C6 C7 H7 122.7
C18 C17 H17A 109.4
C18 C17 H17B 109.4
C12 C17 C18 111.4(9)
C12 C17 H17A 109.4
C12 C17 H17B 109.4
H17A C17 H17B 108.0
C30 C31 H31 119.4
C32 C31 C30 121.2(12)
C32 C31 H31 119.4
O5 C25 N5 110.4(9)
O5 C25 H25A 109.6
O5 C25 H25B 109.6
N5 C25 H25A 109.6
N5 C25 H25B 109.6
H25A C25 H25B 108.1
C14 C13 C71 119.1(11)
C12 C13 C14 117.3(11)
C12 C13 C71 123.6(10)
N5 C26 Pd2 123.3(8)
N4 C26 Pd2 131.5(9)
N4 C26 N5 105.1(11)
C45 C46 H46 120.2
C47 C46 H46 120.2
C47 C46 C45 119.5(12)
C44 C45 C46 116.2(12)
C44 C45 H45 121.9
C46 C45 H45 121.9
C60 C59 H59 120.1
C58 C59 C60 119.8(15)
C58 C59 H59 120.1
C3 C4 H4 121.7
C5 C4 C3 116.5(13)
C5 C4 H4 121.7
C48 C47 C46 123.5(13)
C48 C47 H47 118.2
C46 C47 H47 118.2
C4 C5 H5 118.9
C4 C5 C6 122.2(13)
C6 C5 H5 118.9
N6 C56 H56 120.5
N6 C56 C57 119.0(14)
C57 C56 H56 120.5
C7 C6 C5 122.4(13)
C7 C6 H6 118.8
C5 C6 H6 118.8
N8 C50 H50A 109.5
N8 C50 H50B 109.5
N8 C50 H50C 109.5
H50A C50 H50B 109.5
H50A C50 H50C 109.5
H50B C50 H50C 109.5
N2 C2 H2A 109.5
N2 C2 H2B 109.5
N2 C2 H2C 109.5
H2A C2 H2B 109.5
H2A C2 H2C 109.5
H2B C2 H2C 109.5
C56 C57 Cl2 118.4(14)
C58 C57 Cl2 120.4(15)
C58 C57 C56 121.3(16)
N3 C55 H55 118.0
N3 C55 C54 124.0(13)
C54 C55 H55 118.0
N3 C51 H51 120.2
N3 C51 C52 119.5(17)
C52 C51 H51 120.2
O6 C24 H24A 109.5
O6 C24 H24B 109.5
O6 C24 H24C 109.5
H24A C24 H24B 109.5
H24A C24 H24C 109.5
H24B C24 H24C 109.5
C52 C53 H53 120.6
C52 C53 C54 118.7(17)
C54 C53 H53 120.6
C59 C58 C57 118.3(16)
C59 C58 H58 120.8
C57 C58 H58 120.8
C51 C52 Cl1 115.9(15)
C53 C52 Cl1 123.1(14)
C53 C52 C51 121.1(16)
C55 C54 C53 118.9(17)
C55 C54 H54 120.6
C53 C54 H54 120.6
O2 C16 H16A 109.5
O2 C16 H16B 109.5
O2 C16 H16C 109.5
H16A C16 H16B 109.5
H16A C16 H16C 109.5
H16B C16 H16C 109.5
C65 N9 Pd3 121.5(16)
C65 N9 C61 117.3(18)
C61 N9 Pd3 121.2(18)
N9 C65 H65 118.8
N9 C65 C64 122(2)
C64 C65 H65 118.8
C65 C64 Cl3 120(2)
C63 C64 Cl3 119(2)
C63 C64 C65 121(2)
C64 C63 H63 121.8
C64 C63 C62 116(2)
C62 C63 H63 121.8
N9 C61 H61 118.4
N9 C61 C62 123(3)
C62 C61 H61 118.4
C63 C62 H62 120.0
C61 C62 C63 120(3)
C61 C62 H62 120.0
H82A C82 H82B 108.1
C81 C82 H82A 109.6
C81 C82 H82B 109.6
C83 C82 H82A 109.6
C83 C82 H82B 109.6
C83 C82 C81 110.3(18)
C82 C81 H81A 110.3
C82 C81 H81B 110.3
C82 C81 C80 107.3(15)
H81A C81 H81B 108.5
C80 C81 H81A 110.3
C80 C81 H81B 110.3
C81 C80 H80A 110.0
C81 C80 H80B 110.0
H80A C80 H80B 108.4
C79 C80 C81 108.5(17)
C79 C80 H80A 110.0
C79 C80 H80B 110.0
C82 C83 H83A 109.5
C82 C83 H83B 109.5
C82 C83 H83C 109.5
H83A C83 H83B 109.5
H83A C83 H83C 109.5
H83B C83 H83C 109.5
C80 C79 H79A 109.5
C80 C79 H79B 109.5
C80 C79 H79C 109.5
H79A C79 H79B 109.5
H79A C79 H79C 109.5
H79B C79 H79C 109.5
H76A C76 H76B 109.5
H76A C76 H76C 109.5
H76B C76 H76C 109.5
C75 C76 H76A 109.5
C75 C76 H76B 109.5
C75 C76 H76C 109.5
C76 C75 C74 111.8(19)
C76 C75 C74A 111.8(19)
C75 C74 H74A 107.6
C75 C74 H74B 107.6
C75 C74 C77 119(2)
H74A C74 H74B 107.0
C77 C74 H74A 107.6
C77 C74 H74B 107.6
H72A C72 H72B 109.5
H72A C72 H72C 109.5
H72B C72 H72C 109.5
C73 C72 H72A 109.5
C73 C72 H72B 109.5
C73 C72 H72C 109.5
C72 C73 H73A 106.6
C72 C73 H73B 106.6
C72 C73 C74A 123(5)
H73A C73 H73B 106.5
C74A C73 H73A 106.6
C74A C73 H73B 106.6
C74 C77 H77A 108.5
C74 C77 H77B 108.5
H77A C77 H77B 107.5
C78 C77 C74 115(3)
C78 C77 H77A 108.5
C78 C77 H77B 108.5
C77 C78 H78A 109.5
C77 C78 H78B 109.5
C77 C78 H78C 109.5
H78A C78 H78B 109.5
H78A C78 H78C 109.5
H78B C78 H78C 109.5
N10 C66 H66 120.0
N10 C66 C67 120.00(8)
C67 C66 H66 120.0
C66 N10 Pd3 115(5)
C66 N10 C70 120.00(6)
C70 N10 Pd3 124(5)
N10 C70 H70 120.0
N10 C70 C69 120.0
C69 C70 H70 120.0
C70 C69 H69 120.0
C70 C69 C68 120.00(8)
C68 C69 H69 120.0
C69 C68 H68 120.0
C69 C68 C67 120.00(8)
C67 C68 H68 120.0
C66 C67 Cl4 116(4)
C68 C67 Cl4 124(4)
C68 C67 C66 120.0
Cl6 C85 Cl7 103(3)
Cl6 C85 H85A 111.2
Cl6 C85 H85B 111.2
Cl7 C85 H85A 111.2
Cl7 C85 H85B 111.2
H85A C85 H85B 109.2
C75 C74A C73 113(3)
C75 C74A H74C 109.1
C75 C74A H74D 109.1
C73 C74A H74C 109.1
C73 C74A H74D 109.1
H74C C74A H74D 107.8

loop_
_geom_bond_atom_site_label_1
_geom_bond_atom_site_label_2
_geom_bond_distance
_geom_bond_site_symmetry_2
I3 Pd2 2.5845(12) .
I4 Pd2 2.5836(12) .
Pd2 N6 2.108(11) .
Pd2 C26 1.943(13) .
I1 Pd1 2.5898(14) .
I6 Pd3 2.5943(14) .
Pd3 I5 2.5957(15) .
Pd3 C43 1.939(12) .
Pd3 N9 2.06(2) .
Pd3 N10 2.10(6) .
Pd1 I2 2.5876(14) .
Pd1 N3 2.110(12) .
Pd1 C1 1.931(13) .
Cl1 C52 1.712(16) .
Cl2 C57 1.714(16) .
O5 C21 1.381(13) .
O5 C25 1.416(14) .
O3 C38 1.394(14) .
O3 C42 1.416(14) .
O1 C10 1.383(14) .
O1 C9 1.411(15) .
O4 C39 1.373(14) .
O4 C41 1.405(14) .
O2 C15 1.362(13) .
O2 C16 1.441(19) .
O6 C20 1.354(16) .
O6 C24 1.414(17) .
N1 C8 1.398(16) .
N1 C1 1.368(16) .
N1 C9 1.470(16) .
N7 C49 1.404(16) .
N7 C43 1.354(15) .
N7 C42 1.468(15) .
N5 C28 1.401(15) .
N5 C25 1.476(13) .
N5 C26 1.372(16) .
N4 C33 1.360(17) .
N4 C27 1.483(16) .
N4 C26 1.346(14) .
C35 C36 1.369(15) .
C35 C40 1.416(17) .
C35 C34 1.521(16) .
C37 H37 0.9500 .
C37 C38 1.345(16) .
C37 C36 1.412(17) .
N8 C44 1.422(16) .
N8 C43 1.345(16) .
N8 C50 1.462(15) .
N2 C1 1.355(16) .
N2 C3 1.388(17) .
N2 C2 1.458(17) .
C38 C39 1.391(15) .
C39 C40 1.354(17) .
C36 C71 1.553(17) .
C21 C20 1.385(18) .
C21 C22 1.388(17) .
N6 C60 1.317(15) .
N6 C56 1.327(19) .
C40 H40 0.9500 .
C18 C23 1.394(17) .
C18 C19 1.386(18) .
C18 C17 1.514(16) .
C23 C22 1.419(16) .
C23 C34 1.511(17) .
C33 C28 1.419(17) .
C33 C32 1.388(17) .
C8 C3 1.366(17) .
C8 C7 1.410(19) .
C49 C44 1.359(17) .
C49 C48 1.394(17) .
C10 C15 1.397(18) .
C10 C11 1.419(15) .
C20 C19 1.409(16) .
C15 C14 1.353(18) .
C44 C45 1.376(18) .
C11 H11 0.9500 .
C11 C12 1.383(18) .
C19 H19 0.9500 .
C22 H22 0.9500 .
C27 H27A 0.9800 .
C27 H27B 0.9800 .
C27 H27C 0.9800 .
C14 H14 0.9500 .
C14 C13 1.422(16) .
N3 C55 1.354(19) .
N3 C51 1.383(18) .
C9 H9A 0.9900 .
C9 H9B 0.9900 .
C42 H42A 0.9900 .
C42 H42B 0.9900 .
C28 C29 1.376(18) .
C34 H34A 0.9900 .
C34 H34B 0.9900 .
C71 H71A 0.9900 .
C71 H71B 0.9900 .
C71 C13 1.490(18) .
C12 C17 1.508(15) .
C12 C13 1.406(18) .
C29 H29 0.9500 .
C29 C30 1.389(17) .
C3 C4 1.412(19) .
C48 H48 0.9500 .
C48 C47 1.361(19) .
C30 H30 0.9500 .
C30 C31 1.394(18) .
C60 H60 0.9500 .
C60 C59 1.39(2) .
C41 H41A 0.9800 .
C41 H41B 0.9800 .
C41 H41C 0.9800 .
C32 H32 0.9500 .
C32 C31 1.39(2) .
C7 H7 0.9500 .
C7 C6 1.395(19) .
C17 H17A 0.9900 .
C17 H17B 0.9900 .
C31 H31 0.9500 .
C25 H25A 0.9900 .
C25 H25B 0.9900 .
C46 H46 0.9500 .
C46 C45 1.407(19) .
C46 C47 1.372(19) .
C45 H45 0.9500 .
C59 H59 0.9500 .
C59 C58 1.29(2) .
C4 H4 0.9500 .
C4 C5 1.35(2) .
C47 H47 0.9500 .
C5 H5 0.9500 .
C5 C6 1.40(2) .
C56 H56 0.9500 .
C56 C57 1.42(2) .
C6 H6 0.9500 .
C50 H50A 0.9800 .
C50 H50B 0.9800 .
C50 H50C 0.9800 .
C2 H2A 0.9800 .
C2 H2B 0.9800 .
C2 H2C 0.9800 .
C57 C58 1.35(2) .
C55 H55 0.9500 .
C55 C54 1.38(2) .
C51 H51 0.9500 .
C51 C52 1.44(2) .
C24 H24A 0.9800 .
C24 H24B 0.9800 .
C24 H24C 0.9800 .
C53 H53 0.9500 .
C53 C52 1.34(2) .
C53 C54 1.41(2) .
C58 H58 0.9500 .
C54 H54 0.9500 .
C16 H16A 0.9800 .
C16 H16B 0.9800 .
C16 H16C 0.9800 .
Cl3 C64 1.731(10) .
N9 C65 1.30(3) .
N9 C61 1.35(3) .
C65 H65 0.9500 .
C65 C64 1.42(3) .
C64 C63 1.35(4) .
C63 H63 0.9500 .
C63 C62 1.41(5) .
C61 H61 0.9500 .
C61 C62 1.36(3) .
C62 H62 0.9500 .
C82 H82A 0.9900 .
C82 H82B 0.9900 .
C82 C81 1.518(10) .
C82 C83 1.497(10) .
C81 H81A 0.9900 .
C81 H81B 0.9900 .
C81 C80 1.524(10) .
C80 H80A 0.9900 .
C80 H80B 0.9900 .
C80 C79 1.505(10) .
C83 H83A 0.9800 .
C83 H83B 0.9800 .
C83 H83C 0.9800 .
C79 H79A 0.9800 .
C79 H79B 0.9800 .
C79 H79C 0.9800 .
C76 H76A 0.9800 .
C76 H76B 0.9800 .
C76 H76C 0.9800 .
C76 C75 1.493(10) .
C75 C74 1.513(10) .
C75 C74A 1.513(10) .
C74 H74A 0.9900 .
C74 H74B 0.9900 .
C74 C77 1.520(10) .
C72 H72A 0.9800 .
C72 H72B 0.9800 .
C72 H72C 0.9800 .
C72 C73 1.511(10) .
C73 H73A 0.9900 .
C73 H73B 0.9900 .
C73 C74A 1.521(10) .
Cl4 C67 1.744(10) .
C77 H77A 0.9900 .
C77 H77B 0.9900 .
C77 C78 1.510(10) .
C78 H78A 0.9800 .
C78 H78B 0.9800 .
C78 H78C 0.9800 .
C66 H66 0.9500 .
C66 N10 1.3900 .
C66 C67 1.3900 .
N10 C70 1.390(2) .
C70 H70 0.9500 .
C70 C69 1.3900(10) .
C69 H69 0.9500 .
C69 C68 1.3900 .
C68 H68 0.9500 .
C68 C67 1.3900 .
Cl6 C85 1.65(7) .
Cl7 C85 1.744(10) .
C85 H85A 0.9900 .
C85 H85B 0.9900 .
O8 O10 1.64(4) 2_767
O10 O8 1.64(4) 2_767
C74A H74C 0.9900 .
C74A H74D 0.9900 .
